data_9003874
loop_
_publ_author_name
'Balan, E.'
'Lazzeri, M.'
'Morin, G.'
'Mauri, F.'

_publ_section_title
;
 First-principles study of the OH-stretching modes of gibbsite
;
_journal_name_full 'American Mineralogist'
_journal_page_first 115
_journal_page_last 119
_journal_paper_doi 10.2138/am.2006.1922
_journal_volume 91
_journal_year 2006
_chemical_compound_source 'hypothetical structure calculated with DFT'
_chemical_formula_sum 'Al H3 O3'
_chemical_name_mineral Gibbsite
_space_group_IT_number 14
_symmetry_space_group_name_Hall '-P 2yn'
_symmetry_space_group_name_H-M 'P 1 21/n 1'
_cell_angle_alpha 90
_cell_angle_beta 94.54
_cell_angle_gamma 90
_cell_length_a 8.742
_cell_length_b 5.112
_cell_length_c 9.801
_cell_formula_units_Z 8
_cell_volume 436.624
_database_code_amcsd 0003998
_exptl_crystal_density_diffrn 2.373
_cod_original_formula_sum 'Al O3 H3'
_cod_database_code 9003874

loop_
_space_group_symop_operation_xyz
x,y,z
1/2+x,1/2-y,1/2+z
1/2-x,1/2+y,1/2-z
-x,-y,-z

loop_
_atom_site_label
_atom_site_fract_x
_atom_site_fract_y
_atom_site_fract_z
Al1 0.16800 0.53100 -0.00300
Al2 0.33600 0.02500 -0.00300
O1 0.17400 0.21900 -0.11200
O2 0.66900 0.65500 -0.10300
O3 0.49800 0.13300 -0.10600
O4 -0.02000 0.63200 -0.10800
O5 0.30300 0.71600 -0.10500
O6 0.82200 0.14600 -0.10200
H1 0.07200 0.13800 -0.12300
H2 0.57400 0.55100 -0.10200
H3 0.49400 0.10800 -0.20700
H4 -0.04900 0.81700 -0.11300
H5 0.30000 0.71800 -0.20600
H6 0.80700 0.16200 -0.20300

loop_
_cod_related_entry_id
_cod_related_entry_database
_cod_related_entry_code
1 AMCSD 0003998
